data_7243594
loop_
_publ_author_name
'Dailey, Maegan'
'Besson, Claire'

_publ_section_title
;
 Selective crystallization of four bis(phthalocyaninato)lanthanoid(iii)
 polymorphs
;
_journal_issue 40
_journal_name_full CrystEngComm
_journal_page_first 7151
_journal_page_last 7161
_journal_paper_doi 10.1039/D1CE00936B
_journal_volume 23
_journal_year 2021
_chemical_formula_moiety 'C64 H32 N16 Yb, C Cl2 H2'
_chemical_formula_sum 'C65 H34 Cl2 N16 Yb'
_chemical_formula_weight 1283.02
_chemical_name_common (bis)phthalocyaninato-ytterbium
_chemical_name_systematic (phthalocyaninato)-(phthalocyaninato-radical)-ytterbium(III)
_space_group_crystal_system orthorhombic
_space_group_IT_number 62
_space_group_name_Hall '-P 2ac 2n'
_space_group_name_H-M_alt 'P n m a'
_atom_sites_solution_hydrogens geom
_audit_creation_method SHELXL-2018/3
_audit_update_record
;
2021-09-09 deposited with the CCDC.	2021-09-24 downloaded from the CCDC.
;
_cell_angle_alpha 90
_cell_angle_beta 90
_cell_angle_gamma 90
_cell_formula_units_Z 4
_cell_length_a 27.955(6)
_cell_length_b 22.921(5)
_cell_length_c 7.8802(17)
_cell_measurement_reflns_used 33769
_cell_measurement_temperature 100(2)
_cell_measurement_theta_max 43.990
_cell_measurement_theta_min 5.371
_cell_volume 5049.3(19)
_computing_cell_refinement 'SAINT V8.38A, Bruker-AXS'
_computing_data_collection 'APEX, Bruker-AXS'
_computing_data_reduction 'SAINT V8.38A, Bruker-AXS'
_computing_molecular_graphics 'shelXle, C.B. Huebschle'
_computing_structure_refinement 'SHELXL-2018/3 (Sheldrick, 2018)'
_computing_structure_solution 'SHELXT 2014/5 (Sheldrick, 2014)'
_diffrn_ambient_temperature 100(2)
_diffrn_measured_fraction_theta_full 1.000
_diffrn_measured_fraction_theta_max 0.995
_diffrn_measurement_device_type 'Bruker SMART Apex II'
_diffrn_measurement_method '\f and \w scans'
_diffrn_radiation_probe x-ray
_diffrn_radiation_type MoK\a
_diffrn_radiation_wavelength 0.71073
_diffrn_reflns_av_R_equivalents 0.1536
_diffrn_reflns_av_unetI/netI 0.1088
_diffrn_reflns_Laue_measured_fraction_full 1.000
_diffrn_reflns_Laue_measured_fraction_max 0.995
_diffrn_reflns_limit_h_max 34
_diffrn_reflns_limit_h_min -33
_diffrn_reflns_limit_k_max 28
_diffrn_reflns_limit_k_min -25
_diffrn_reflns_limit_l_max 9
_diffrn_reflns_limit_l_min -9
_diffrn_reflns_number 32129
_diffrn_reflns_point_group_measured_fraction_full 1.000
_diffrn_reflns_point_group_measured_fraction_max 0.995
_diffrn_reflns_theta_full 25.500
_diffrn_reflns_theta_max 26.085
_diffrn_reflns_theta_min 1.457
_diffrn_source 'fine-focused sealed tube'
_exptl_absorpt_coefficient_mu 2.023
_exptl_absorpt_correction_T_max 0.7453
_exptl_absorpt_correction_T_min 0.5137
_exptl_absorpt_correction_type multi-scan
_exptl_absorpt_process_details 'SADABS 2016/2 (G. Sheldrick)'
_exptl_crystal_colour green
_exptl_crystal_density_diffrn 1.688
_exptl_crystal_description needle
_exptl_crystal_F_000 2560
_exptl_crystal_recrystallization_method 'slow evaporation from DCM'
_refine_diff_density_max 2.443
_refine_diff_density_min -1.853
_refine_diff_density_rms 0.168
_refine_ls_extinction_method none
_refine_ls_goodness_of_fit_ref 0.972
_refine_ls_hydrogen_treatment constr
_refine_ls_matrix_type full
_refine_ls_number_parameters 388
_refine_ls_number_reflns 5118
_refine_ls_number_restraints 40
_refine_ls_restrained_S_all 0.968
_refine_ls_R_factor_all 0.0949
_refine_ls_R_factor_gt 0.0498
_refine_ls_shift/su_max 0.002
_refine_ls_shift/su_mean 0.000
_refine_ls_structure_factor_coef Fsqd
_refine_ls_weighting_details 'w=1/[\s^2^(Fo^2^)+(0.0610P)^2^] where P=(Fo^2^+2Fc^2^)/3'
_refine_ls_weighting_scheme calc
_refine_ls_wR_factor_gt 0.1081
_refine_ls_wR_factor_ref 0.1282
_reflns_Friedel_coverage 0.000
_reflns_number_gt 3402
_reflns_number_total 5118
_reflns_threshold_expression 'I > 2\s(I)'
_cod_data_source_file d1ce00936b2.cif
_cod_data_source_block YbPc2-Pnma
_cod_depositor_comments 'Adding full bibliography for 7243585--7243607.cif.'
_cod_original_cell_volume 5049.3(18)
_cod_database_code 7243594
_shelx_shelxl_version_number 2018/3
_shelx_space_group_comment
;
The symmetry employed for this shelxl refinement is uniquely defined
by the following loop, which should always be used as a source of
symmetry information in preference to the above space-group names.
They are only intended as comments.
;

loop_
_space_group_symop_operation_xyz
'x, y, z'
'-x+1/2, -y, z+1/2'
'-x, y+1/2, -z'
'x+1/2, -y+1/2, -z+1/2'
'-x, -y, -z'
'x-1/2, y, -z-1/2'
'x, -y-1/2, z'
'-x-1/2, y-1/2, z-1/2'

loop_
_atom_site_label
_atom_site_type_symbol
_atom_site_fract_x
_atom_site_fract_y
_atom_site_fract_z
_atom_site_U_iso_or_equiv
_atom_site_adp_type
_atom_site_occupancy
_atom_site_site_symmetry_order
_atom_site_calc_flag
_atom_site_refinement_flags_posn
_atom_site_refinement_flags_adp
_atom_site_refinement_flags_occupancy
_atom_site_disorder_assembly
_atom_site_disorder_group
Yb01 Yb 0.63572(2) 0.250000 0.60939(5) 0.01513(13) Uani 1 2 d S T P . .
Cl Cl 0.41361(7) 0.18639(9) 0.3219(3) 0.0405(5) Uani 1 1 d . . . . .
N6 N 0.7648(3) 0.250000 0.5137(9) 0.0172(17) Uani 1 2 d S T P . .
N8 N 0.66826(18) 0.3972(2) 0.7715(6) 0.0171(12) Uani 1 1 d . . . . .
N2 N 0.67440(18) 0.3543(2) 0.2772(6) 0.0187(13) Uani 1 1 d . . . . .
N3 N 0.60849(18) 0.3356(2) 0.4707(6) 0.0180(10) Uani 1 1 d . . . . .
N4 N 0.53390(19) 0.3545(2) 0.6204(6) 0.0183(12) Uani 1 1 d . . . . .
N10 N 0.5681(3) 0.250000 1.0112(9) 0.0160(17) Uani 1 2 d S T P . .
N7 N 0.70407(18) 0.3108(2) 0.6479(6) 0.0155(10) Uani 1 1 d . . . . .
N9 N 0.62378(18) 0.3103(2) 0.8515(6) 0.0169(11) Uani 1 1 d . . . . .
N5 N 0.5501(2) 0.250000 0.6121(9) 0.0177(13) Uani 1 2 d S T P . .
C3 C 0.7225(2) 0.2806(3) 0.1312(7) 0.0178(14) Uani 1 1 d . . . . .
C26 C 0.5972(2) 0.3996(3) 0.9554(8) 0.0190(15) Uani 1 1 d . . . . .
C4 C 0.6846(2) 0.2979(3) 0.2504(7) 0.0169(15) Uani 1 1 d . . . . .
N1 N 0.6647(3) 0.250000 0.3248(9) 0.0195(14) Uani 1 2 d S T P . .
C31 C 0.5683(2) 0.3562(3) 1.0256(8) 0.0184(15) Uani 1 1 d . . . . .
C12 C 0.5731(2) 0.3709(3) 0.5389(8) 0.0193(15) Uani 1 1 d . . . . .
C27 C 0.5878(2) 0.4583(3) 0.9841(8) 0.0204(15) Uani 1 1 d . . . . .
H27 H 0.607492 0.487806 0.936555 0.024 Uiso 1 1 calc R U . . .
C23 C 0.7410(2) 0.3998(3) 0.5965(8) 0.0213(15) Uani 1 1 d . . . . .
C5 C 0.6381(2) 0.3703(3) 0.3780(7) 0.0183(14) Uani 1 1 d . . . . .
C11 C 0.5837(2) 0.4320(3) 0.5001(8) 0.0189(15) Uani 1 1 d . . . . .
C19 C 0.8073(2) 0.3705(3) 0.4150(8) 0.0200(15) Uani 1 1 d . . . . .
H19 H 0.826372 0.341060 0.363910 0.024 Uiso 1 1 calc R U . . .
C32 C 0.5861(2) 0.3005(3) 0.9634(8) 0.0156(14) Uani 1 1 d . . . . .
C18 C 0.7685(2) 0.3567(3) 0.5185(7) 0.0209(16) Uani 1 1 d . . . . .
C30 C 0.5295(2) 0.3696(3) 1.1283(8) 0.0202(15) Uani 1 1 d . . . . .
H30 H 0.510282 0.340050 1.178040 0.024 Uiso 1 1 calc R U . . .
C14 C 0.4773(2) 0.2810(3) 0.7244(8) 0.0188(15) Uani 1 1 d . . . . .
C25 C 0.6325(2) 0.3687(3) 0.8502(7) 0.0183(14) Uani 1 1 d . . . . .
C17 C 0.7461(2) 0.3007(3) 0.5587(8) 0.0167(15) Uani 1 1 d . . . . .
C22 C 0.7511(2) 0.4581(3) 0.5757(8) 0.0235(16) Uani 1 1 d . . . . .
H22 H 0.732681 0.487328 0.630963 0.028 Uiso 1 1 calc R U . . .
C28 C 0.5486(2) 0.4725(3) 1.0843(8) 0.0233(16) Uani 1 1 d . . . . .
H28 H 0.541199 0.512270 1.105190 0.028 Uiso 1 1 calc R U . . .
C6 C 0.6252(2) 0.4321(3) 0.3995(8) 0.0219(15) Uani 1 1 d . . . . .
C24 C 0.7012(2) 0.3689(3) 0.6787(8) 0.0186(15) Uani 1 1 d . . . . .
C7 C 0.6456(3) 0.4844(3) 0.3467(8) 0.0264(17) Uani 1 1 d . . . . .
H7 H 0.673942 0.484752 0.280160 0.032 Uiso 1 1 calc R U . . .
C2 C 0.7558(2) 0.3119(3) 0.0380(8) 0.0241(16) Uani 1 1 d . . . . .
H2 H 0.755352 0.353292 0.035661 0.029 Uiso 1 1 calc R U . . .
C15 C 0.4381(2) 0.3121(3) 0.7856(8) 0.0257(17) Uani 1 1 d . . . . .
H15 H 0.437775 0.353514 0.786295 0.031 Uiso 1 1 calc R U . . .
C13 C 0.5232(2) 0.2981(3) 0.6499(7) 0.0191(15) Uani 1 1 d . . . . .
C10 C 0.5612(3) 0.4837(3) 0.5460(8) 0.0214(16) Uani 1 1 d . . . . .
H10 H 0.533079 0.483463 0.613628 0.026 Uiso 1 1 calc R U . . .
C29 C 0.5201(2) 0.4286(3) 1.1548(8) 0.0237(16) Uani 1 1 d . . . . .
H29 H 0.493459 0.439307 1.222902 0.028 Uiso 1 1 calc R U . . .
C33 C 0.4462(4) 0.250000 0.2726(13) 0.034(3) Uani 1 2 d S T P . .
H33A H 0.476573 0.250000 0.337154 0.041 Uiso 1 2 calc R U P . .
H33B H 0.454121 0.250000 0.150202 0.041 Uiso 1 2 calc R U P . .
C1 C 0.7897(2) 0.2804(3) -0.0516(8) 0.0282(18) Uani 1 1 d . . . . .
H1 H 0.813409 0.300733 -0.114467 0.034 Uiso 1 1 calc R U . . .
C21 C 0.7899(2) 0.4731(3) 0.4696(9) 0.0261(17) Uani 1 1 d . . . . .
H21 H 0.797909 0.512859 0.451857 0.031 Uiso 1 1 calc R U . . .
C20 C 0.8165(2) 0.4288(3) 0.3903(8) 0.0242(15) Uani 1 1 d . . . . .
H20 H 0.841862 0.439640 0.316583 0.029 Uiso 1 1 calc R U . . .
C16 C 0.4000(2) 0.2801(3) 0.8448(8) 0.0288(18) Uani 1 1 d . . . . .
H16 H 0.372794 0.300149 0.887219 0.035 Uiso 1 1 calc R U . . .
C8 C 0.6234(3) 0.5359(3) 0.3940(9) 0.0328(18) Uani 1 1 d . . . . .
H8 H 0.636825 0.572296 0.360985 0.039 Uiso 1 1 calc R U . . .
C9 C 0.5807(3) 0.5347(3) 0.4915(9) 0.0311(18) Uani 1 1 d . . . . .
H9 H 0.565315 0.570442 0.519248 0.037 Uiso 1 1 calc R U . . .

loop_
_atom_site_aniso_label
_atom_site_aniso_U_11
_atom_site_aniso_U_22
_atom_site_aniso_U_33
_atom_site_aniso_U_23
_atom_site_aniso_U_13
_atom_site_aniso_U_12
Yb01 0.0078(2) 0.0194(2) 0.01813(19) 0.000 -0.00008(18) 0.000
Cl 0.0297(11) 0.0467(13) 0.0452(11) 0.0041(9) -0.0049(9) -0.0082(10)
N6 0.007(4) 0.026(5) 0.019(4) 0.000 -0.005(3) 0.000
N8 0.010(3) 0.018(3) 0.024(3) 0.001(2) 0.002(2) -0.001(2)
N2 0.009(3) 0.026(4) 0.021(3) 0.003(2) 0.001(2) 0.001(3)
N3 0.010(2) 0.026(3) 0.0179(19) 0.001(2) -0.0028(17) 0.0000(17)
N4 0.015(3) 0.018(3) 0.022(3) 0.001(2) -0.005(2) 0.002(2)
N10 0.009(4) 0.022(5) 0.017(4) 0.000 0.004(3) 0.000
N7 0.0066(18) 0.018(3) 0.022(2) 0.0004(19) -0.0023(15) 0.000(2)
N9 0.007(2) 0.024(3) 0.0191(18) -0.0004(18) -0.0027(15) 0.002(2)
N5 0.009(2) 0.028(4) 0.016(3) 0.000 -0.0023(18) 0.000
C3 0.007(3) 0.031(4) 0.015(3) 0.003(3) 0.002(2) 0.002(3)
C26 0.010(3) 0.031(4) 0.016(3) 0.001(3) 0.002(3) -0.003(3)
C4 0.008(3) 0.027(4) 0.016(3) 0.005(3) 0.000(3) -0.004(3)
N1 0.009(3) 0.029(4) 0.020(2) 0.000 -0.001(2) 0.000
C31 0.011(3) 0.024(4) 0.020(3) -0.004(3) -0.004(3) 0.002(3)
C12 0.008(3) 0.031(4) 0.020(3) 0.001(3) -0.001(3) 0.005(3)
C27 0.023(4) 0.020(4) 0.018(3) 0.003(3) -0.003(3) -0.003(3)
C23 0.013(3) 0.027(4) 0.023(3) 0.003(3) -0.003(3) -0.004(3)
C5 0.012(3) 0.023(4) 0.020(3) 0.008(3) -0.006(3) -0.003(3)
C11 0.015(4) 0.019(4) 0.023(3) 0.003(3) -0.007(3) -0.001(3)
C19 0.011(3) 0.023(4) 0.026(4) 0.002(3) 0.000(3) -0.004(3)
C32 0.011(3) 0.020(4) 0.016(3) 0.000(3) -0.007(3) 0.007(3)
C18 0.014(4) 0.035(5) 0.014(3) 0.002(3) -0.006(3) 0.001(3)
C30 0.012(3) 0.027(4) 0.022(3) 0.001(3) 0.004(3) 0.001(3)
C14 0.007(3) 0.028(4) 0.021(3) -0.002(3) -0.006(3) -0.003(3)
C25 0.014(3) 0.022(4) 0.019(3) 0.003(2) -0.005(3) 0.005(3)
C17 0.008(3) 0.024(4) 0.018(3) 0.002(3) -0.005(3) -0.002(3)
C22 0.013(3) 0.035(5) 0.022(4) 0.004(3) -0.002(3) -0.006(3)
C28 0.018(4) 0.020(4) 0.031(4) -0.004(3) -0.003(3) 0.000(3)
C6 0.020(4) 0.024(4) 0.021(3) 0.002(3) -0.001(3) -0.002(3)
C24 0.012(3) 0.025(4) 0.018(3) 0.005(3) -0.007(3) -0.003(3)
C7 0.025(4) 0.027(4) 0.027(4) 0.002(3) -0.002(3) -0.003(3)
C2 0.013(4) 0.038(5) 0.021(3) 0.002(3) 0.003(3) -0.006(3)
C15 0.012(4) 0.038(5) 0.027(4) -0.004(3) 0.002(3) 0.010(3)
C13 0.012(3) 0.027(4) 0.018(3) -0.001(3) -0.001(3) 0.006(3)
C10 0.022(4) 0.022(4) 0.020(3) 0.002(3) -0.004(3) 0.002(3)
C29 0.017(4) 0.025(4) 0.029(4) -0.005(3) -0.003(3) 0.005(3)
C33 0.016(6) 0.050(8) 0.036(6) 0.000 -0.007(5) 0.000
C1 0.011(4) 0.049(5) 0.024(3) 0.000(3) 0.005(3) -0.004(3)
C21 0.018(4) 0.028(5) 0.032(4) 0.007(3) -0.006(3) -0.005(3)
C20 0.020(4) 0.029(4) 0.024(3) -0.002(3) 0.003(3) -0.005(3)
C16 0.010(3) 0.054(5) 0.023(4) 0.001(3) 0.001(3) 0.005(3)
C8 0.032(5) 0.030(5) 0.036(4) 0.007(4) -0.004(4) -0.001(4)
C9 0.029(5) 0.030(5) 0.034(4) -0.007(3) -0.010(3) 0.007(4)

loop_
_atom_type_symbol
_atom_type_description
_atom_type_scat_dispersion_real
_atom_type_scat_dispersion_imag
_atom_type_scat_source
C C 0.0033 0.0016 'International Tables Vol C Tables 4.2.6.8 and 6.1.1.4'
H H 0.0000 0.0000 'International Tables Vol C Tables 4.2.6.8 and 6.1.1.4'
N N 0.0061 0.0033 'International Tables Vol C Tables 4.2.6.8 and 6.1.1.4'
Yb Yb -0.3850 5.5486 'International Tables Vol C Tables 4.2.6.8 and 6.1.1.4'
Cl Cl 0.1484 0.1585 'International Tables Vol C Tables 4.2.6.8 and 6.1.1.4'

loop_
_geom_angle_atom_site_label_1
_geom_angle_atom_site_label_2
_geom_angle_atom_site_label_3
_geom_angle
_geom_angle_site_symmetry_1
_geom_angle_site_symmetry_3
_geom_angle_publ_flag
N3 Yb01 N3 111.6(3) . 7_565 ?
N3 Yb01 N9 81.05(17) . . ?
N3 Yb01 N9 143.60(18) 7_565 . ?
N3 Yb01 N9 143.60(18) . 7_565 ?
N3 Yb01 N9 81.05(17) 7_565 7_565 ?
N9 Yb01 N9 71.0(3) . 7_565 ?
N3 Yb01 N7 143.07(18) . 7_565 ?
N3 Yb01 N7 80.37(18) 7_565 7_565 ?
N9 Yb01 N7 110.45(17) . 7_565 ?
N9 Yb01 N7 70.80(17) 7_565 7_565 ?
N3 Yb01 N7 80.37(18) . . ?
N3 Yb01 N7 143.08(18) 7_565 . ?
N9 Yb01 N7 70.80(17) . . ?
N9 Yb01 N7 110.46(17) 7_565 . ?
N7 Yb01 N7 71.5(3) 7_565 . ?
N3 Yb01 N1 71.08(15) . . ?
N3 Yb01 N1 71.08(15) 7_565 . ?
N9 Yb01 N1 143.32(14) . . ?
N9 Yb01 N1 143.32(13) 7_565 . ?
N7 Yb01 N1 81.21(18) 7_565 . ?
N7 Yb01 N1 81.21(18) . . ?
N3 Yb01 N5 71.52(15) . . ?
N3 Yb01 N5 71.52(15) 7_565 . ?
N9 Yb01 N5 81.52(18) . . ?
N9 Yb01 N5 81.52(18) 7_565 . ?
N7 Yb01 N5 143.16(13) 7_565 . ?
N7 Yb01 N5 143.16(13) . . ?
N1 Yb01 N5 110.4(2) . . ?
C17 N6 C17 122.9(8) 7_565 . ?
C24 N8 C25 121.7(6) . . ?
C5 N2 C4 121.2(5) . . ?
C5 N3 C12 107.5(6) . . ?
C5 N3 Yb01 122.4(4) . . ?
C12 N3 Yb01 122.2(4) . . ?
C12 N4 C13 122.7(6) . . ?
C32 N10 C32 123.1(8) . 7_565 ?
C24 N7 C17 107.7(5) . . ?
C24 N7 Yb01 123.3(4) . . ?
C17 N7 Yb01 121.1(4) . . ?
C25 N9 C32 107.4(5) . . ?
C25 N9 Yb01 122.6(4) . . ?
C32 N9 Yb01 121.4(4) . . ?
C13 N5 C13 107.6(7) . 7_565 ?
C13 N5 Yb01 123.4(4) . . ?
C13 N5 Yb01 123.4(4) 7_565 . ?
C2 C3 C3 121.1(4) . 7_565 ?
C2 C3 C4 133.1(6) . . ?
C3 C3 C4 105.6(4) 7_565 . ?
C27 C26 C31 121.0(6) . . ?
C27 C26 C25 133.2(6) . . ?
C31 C26 C25 105.7(6) . . ?
N2 C4 N1 128.5(6) . . ?
N2 C4 C3 120.9(6) . . ?
N1 C4 C3 110.6(6) . . ?
C4 N1 C4 107.4(8) . 7_565 ?
C4 N1 Yb01 122.9(4) . . ?
C4 N1 Yb01 122.9(4) 7_565 . ?
C30 C31 C26 121.7(6) . . ?
C30 C31 C32 131.2(6) . . ?
C26 C31 C32 107.0(6) . . ?
N4 C12 N3 127.7(6) . . ?
N4 C12 C11 122.8(6) . . ?
N3 C12 C11 109.5(5) . . ?
C28 C27 C26 118.0(6) . . ?
C28 C27 H27 121.0 . . ?
C26 C27 H27 121.0 . . ?
C22 C23 C18 121.5(6) . . ?
C22 C23 C24 132.6(7) . . ?
C18 C23 C24 105.7(6) . . ?
N2 C5 N3 128.2(6) . . ?
N2 C5 C6 121.2(6) . . ?
N3 C5 C6 110.6(6) . . ?
C10 C11 C6 121.1(6) . . ?
C10 C11 C12 132.1(6) . . ?
C6 C11 C12 106.7(6) . . ?
C20 C19 C18 116.7(6) . . ?
C20 C19 H19 121.7 . . ?
C18 C19 H19 121.7 . . ?
N10 C32 N9 127.6(6) . . ?
N10 C32 C31 123.0(6) . . ?
N9 C32 C31 109.4(5) . . ?
C19 C18 C23 121.8(7) . . ?
C19 C18 C17 131.3(6) . . ?
C23 C18 C17 106.8(6) . . ?
C31 C30 C29 116.8(6) . . ?
C31 C30 H30 121.6 . . ?
C29 C30 H30 121.6 . . ?
C15 C14 C14 120.8(4) . 7_565 ?
C15 C14 C13 133.6(7) . . ?
C14 C14 C13 105.6(4) 7_565 . ?
N8 C25 N9 127.9(6) . . ?
N8 C25 C26 121.7(6) . . ?
N9 C25 C26 110.4(5) . . ?
N6 C17 N7 128.0(6) . . ?
N6 C17 C18 122.9(6) . . ?
N7 C17 C18 109.1(6) . . ?
C23 C22 C21 117.6(7) . . ?
C23 C22 H22 121.2 . . ?
C21 C22 H22 121.2 . . ?
C27 C28 C29 120.5(7) . . ?
C27 C28 H28 119.8 . . ?
C29 C28 H28 119.8 . . ?
C7 C6 C11 120.7(6) . . ?
C7 C6 C5 133.9(6) . . ?
C11 C6 C5 105.4(6) . . ?
N8 C24 N7 127.8(6) . . ?
N8 C24 C23 121.8(6) . . ?
N7 C24 C23 110.5(6) . . ?
C8 C7 C6 118.0(7) . . ?
C8 C7 H7 121.0 . . ?
C6 C7 H7 121.0 . . ?
C1 C2 C3 117.5(7) . . ?
C1 C2 H2 121.3 . . ?
C3 C2 H2 121.3 . . ?
C16 C15 C14 117.0(7) . . ?
C16 C15 H15 121.5 . . ?
C14 C15 H15 121.5 . . ?
N4 C13 N5 128.0(6) . . ?
N4 C13 C14 121.4(6) . . ?
N5 C13 C14 110.5(6) . . ?
C9 C10 C11 118.1(7) . . ?
C9 C10 H10 121.0 . . ?
C11 C10 H10 121.0 . . ?
C30 C29 C28 122.0(6) . . ?
C30 C29 H29 119.0 . . ?
C28 C29 H29 119.0 . . ?
Cl C33 Cl 111.7(6) 7_565 . ?
Cl C33 H33A 109.3 7_565 . ?
Cl C33 H33A 109.3 . . ?
Cl C33 H33B 109.3 7_565 . ?
Cl C33 H33B 109.3 . . ?
H33A C33 H33B 108.0 . . ?
C2 C1 C1 121.4(4) . 7_565 ?
C2 C1 H1 119.3 . . ?
C1 C1 H1 119.3 7_565 . ?
C20 C21 C22 119.7(7) . . ?
C20 C21 H21 120.1 . . ?
C22 C21 H21 120.1 . . ?
C19 C20 C21 122.6(6) . . ?
C19 C20 H20 118.7 . . ?
C21 C20 H20 118.7 . . ?
C15 C16 C16 122.2(4) . 7_565 ?
C15 C16 H16 118.9 . . ?
C16 C16 H16 118.9 7_565 . ?
C7 C8 C9 120.4(7) . . ?
C7 C8 H8 119.8 . . ?
C9 C8 H8 119.8 . . ?
C10 C9 C8 121.6(7) . . ?
C10 C9 H9 119.2 . . ?
C8 C9 H9 119.2 . . ?

loop_
_geom_bond_atom_site_label_1
_geom_bond_atom_site_label_2
_geom_bond_distance
_geom_bond_site_symmetry_2
_geom_bond_publ_flag
Yb01 N3 2.371(5) . ?
Yb01 N3 2.371(5) 7_565 ?
Yb01 N9 2.379(5) . ?
Yb01 N9 2.379(5) 7_565 ?
Yb01 N7 2.384(5) 7_565 ?
Yb01 N7 2.384(5) . ?
Yb01 N1 2.385(7) . ?
Yb01 N5 2.394(7) . ?
Cl C33 1.762(6) . ?
N6 C17 1.323(7) 7_565 ?
N6 C17 1.323(7) . ?
N8 C24 1.343(8) . ?
N8 C25 1.345(8) . ?
N2 C5 1.340(8) . ?
N2 C4 1.342(8) . ?
N3 C5 1.361(8) . ?
N3 C12 1.387(8) . ?
N4 C12 1.324(8) . ?
N4 C13 1.345(8) . ?
N10 C32 1.317(7) . ?
N10 C32 1.317(7) 7_565 ?
N7 C24 1.357(8) . ?
N7 C17 1.388(8) . ?
N9 C25 1.362(8) . ?
N9 C32 1.392(8) . ?
N5 C13 1.367(7) . ?
N5 C13 1.367(7) 7_565 ?
C3 C2 1.384(9) . ?
C3 C3 1.404(13) 7_565 ?
C3 C4 1.472(8) . ?
C26 C27 1.390(9) . ?
C26 C31 1.395(9) . ?
C26 C25 1.470(9) . ?
C4 N1 1.362(7) . ?
C31 C30 1.388(9) . ?
C31 C32 1.455(9) . ?
C12 C11 1.463(9) . ?
C27 C28 1.387(9) . ?
C27 H27 0.9500 . ?
C23 C22 1.377(10) . ?
C23 C18 1.395(9) . ?
C23 C24 1.470(9) . ?
C5 C6 1.472(9) . ?
C11 C10 1.390(9) . ?
C11 C6 1.405(9) . ?
C19 C20 1.376(9) . ?
C19 C18 1.392(9) . ?
C19 H19 0.9500 . ?
C18 C17 1.464(9) . ?
C30 C29 1.391(9) . ?
C30 H30 0.9500 . ?
C14 C15 1.393(9) . ?
C14 C14 1.419(13) 7_565 ?
C14 C13 1.465(9) . ?
C22 C21 1.410(9) . ?
C22 H22 0.9500 . ?
C28 C29 1.400(10) . ?
C28 H28 0.9500 . ?
C6 C7 1.391(10) . ?
C7 C8 1.385(10) . ?
C7 H7 0.9500 . ?
C2 C1 1.384(9) . ?
C2 H2 0.9500 . ?
C15 C16 1.374(10) . ?
C15 H15 0.9500 . ?
C10 C9 1.359(10) . ?
C10 H10 0.9500 . ?
C29 H29 0.9500 . ?
C33 H33A 0.9900 . ?
C33 H33B 0.9900 . ?
C1 C1 1.395(15) 7_565 ?
C1 H1 0.9500 . ?
C21 C20 1.404(10) . ?
C21 H21 0.9500 . ?
C20 H20 0.9500 . ?
C16 C16 1.381(15) 7_565 ?
C16 H16 0.9500 . ?
C8 C9 1.421(10) . ?
C8 H8 0.9500 . ?
C9 H9 0.9500 . ?
